data_7041838
loop_
_publ_author_name
'Liu, Hai-Jie'
'Gil-Sepulcre, Marcos'
'Franc\`as, Laia'
'Nolis, Pau'
'Parella, Teodor'
'Benet-Buchholz, Jordi'
'Fontrodona, Xavier'
'Garc\'ia-Ant\'on, Jordi'
'Romero, Nuria'
'Llobet, Antoni'
'Escriche, Llu\'is'
'Bofill, Roger'
'Sala, Xavier'

_publ_section_title
;
 Mononuclear ruthenium compounds bearing N-donor and N-heterocyclic
 carbene ligands: structure and oxidative catalysis.
;
_journal_issue 9
_journal_name_full 'Dalton transactions (Cambridge, England : 2003)'
_journal_page_first 2829
_journal_page_last 2843
_journal_paper_doi 10.1039/c6dt04729g
_journal_volume 46
_journal_year 2017
_chemical_formula_moiety 'C16 H16 N6, 2(F6 P) '
_chemical_formula_sum 'C16 H16 F12 N6 P2'
_chemical_formula_weight 582.29
_space_group_crystal_system monoclinic
_space_group_IT_number 14
_space_group_name_Hall '-P 2ybc'
_space_group_name_H-M_alt 'P 1 21/c 1'
_symmetry_space_group_name_Hall '-P 2ybc'
_symmetry_space_group_name_H-M 'P 1 21/c 1'
_atom_sites_solution_hydrogens geom
_audit_creation_method SHELXL-2014/7
_audit_update_record
;
2016-12-14 deposited with the CCDC.
2017-01-25 downloaded from the CCDC.
;
_cell_angle_alpha 90
_cell_angle_beta 101.23(7)
_cell_angle_gamma 90
_cell_formula_units_Z 8
_cell_length_a 17.64(6)
_cell_length_b 12.59(4)
_cell_length_c 18.67(6)
_cell_measurement_reflns_used 1166
_cell_measurement_temperature 298(2)
_cell_measurement_theta_max 16.30
_cell_measurement_theta_min 2.31
_cell_volume 4067(2)
_computing_cell_refinement 'Bruker SMART'
_computing_data_collection 'Bruker SMART'
_computing_data_reduction 'Bruker SAINT'
_computing_molecular_graphics 'Bruker SHELXTL'
_computing_publication_material 'Bruker SHELXTL'
_computing_structure_refinement 'SHELXL-2014/7 (Sheldrick, 2014)'
_computing_structure_solution 'Bruker SHELXTL'
_diffrn_ambient_temperature 298(2)
_diffrn_measured_fraction_theta_full 1.000
_diffrn_measured_fraction_theta_max 0.977
_diffrn_measurement_device_type 'CCD area detector'
_diffrn_measurement_method 'phi and omega scans'
_diffrn_radiation_monochromator graphite
_diffrn_radiation_source 'fine-focus sealed tube'
_diffrn_radiation_type MoK\a
_diffrn_radiation_wavelength 0.71073
_diffrn_reflns_av_R_equivalents 0.2510
_diffrn_reflns_av_unetI/netI 0.2865
_diffrn_reflns_Laue_measured_fraction_full 1.000
_diffrn_reflns_Laue_measured_fraction_max 0.977
_diffrn_reflns_limit_h_max 24
_diffrn_reflns_limit_h_min -24
_diffrn_reflns_limit_k_max 17
_diffrn_reflns_limit_k_min -17
_diffrn_reflns_limit_l_max 25
_diffrn_reflns_limit_l_min -25
_diffrn_reflns_number 68116
_diffrn_reflns_point_group_measured_fraction_full 1.000
_diffrn_reflns_point_group_measured_fraction_max 0.977
_diffrn_reflns_theta_full 25.242
_diffrn_reflns_theta_max 29.657
_diffrn_reflns_theta_min 1.963
_exptl_absorpt_coefficient_mu 0.344
_exptl_absorpt_correction_T_max 1.0
_exptl_absorpt_correction_T_min 0.388546
_exptl_absorpt_correction_type empirical
_exptl_absorpt_process_details 'SADABS v2.10 BRUKER 2001'
_exptl_crystal_colour colorless
_exptl_crystal_density_diffrn 1.903
_exptl_crystal_description prism
_exptl_crystal_F_000 2336
_exptl_crystal_size_max 0.30
_exptl_crystal_size_mid 0.30
_exptl_crystal_size_min 0.25
_refine_diff_density_max 0.589
_refine_diff_density_min -0.366
_refine_diff_density_rms 0.079
_refine_ls_extinction_method none
_refine_ls_goodness_of_fit_ref 1.027
_refine_ls_hydrogen_treatment constr
_refine_ls_matrix_type full
_refine_ls_number_parameters 649
_refine_ls_number_reflns 11227
_refine_ls_number_restraints 0
_refine_ls_restrained_S_all 1.027
_refine_ls_R_factor_all 0.3110
_refine_ls_R_factor_gt 0.0952
_refine_ls_shift/su_max 0.000
_refine_ls_shift/su_mean 0.000
_refine_ls_structure_factor_coef Fsqd
_refine_ls_weighting_details 'w=1/[\s^2^(Fo^2^)+(0.0100P)^2^] where P=(Fo^2^+2Fc^2^)/3'
_refine_ls_weighting_scheme calc
_refine_ls_wR_factor_gt 0.2109
_refine_ls_wR_factor_ref 0.2944
_reflns_Friedel_coverage 0.000
_reflns_number_gt 3133
_reflns_number_total 11227
_reflns_threshold_expression 'I > 2\s(I)'
_cod_data_source_file c6dt04729g2.cif
_cod_data_source_block hl01prism
_cod_depositor_comments 'Adding full bibliography for 7041837--7041838.cif.'
_cod_original_cell_volume 4065(22)
_cod_database_code 7041838
_shelx_shelxl_version_number 2014/7
_shelx_space_group_comment
;
The symmetry employed for this shelxl refinement is uniquely defined
by the following loop, which should always be used as a source of
symmetry information in preference to the above space-group names.
They are only intended as comments.
;

loop_
_space_group_symop_operation_xyz
'x, y, z'
'-x, y+1/2, -z+1/2'
'-x, -y, -z'
'x, -y-1/2, z-1/2'

loop_
_atom_site_label
_atom_site_type_symbol
_atom_site_fract_x
_atom_site_fract_y
_atom_site_fract_z
_atom_site_U_iso_or_equiv
_atom_site_adp_type
_atom_site_occupancy
_atom_site_site_symmetry_order
_atom_site_calc_flag
_atom_site_refinement_flags_posn
_atom_site_refinement_flags_adp
C1 C 0.6509(5) 0.5233(7) 0.0475(4) 0.099(3) Uani 1 1 d . .
H1A H 0.6219 0.5592 0.0056 0.148 Uiso 1 1 calc R U
H1B H 0.7031 0.5491 0.0572 0.148 Uiso 1 1 calc R U
H1C H 0.6509 0.4483 0.0381 0.148 Uiso 1 1 calc R U
C1' C 0.7069(5) 0.2923(7) 0.6512(4) 0.110(3) Uani 1 1 d . .
H1'A H 0.7332 0.3206 0.6971 0.164 Uiso 1 1 calc R U
H1'B H 0.6570 0.2663 0.6561 0.164 Uiso 1 1 calc R U
H1'C H 0.7368 0.2352 0.6368 0.164 Uiso 1 1 calc R U
N2 N 0.6171(4) 0.5426(5) 0.1079(3) 0.0659(15) Uani 1 1 d . .
N2' N 0.6978(3) 0.3739(6) 0.5971(4) 0.0719(17) Uani 1 1 d . .
C3 C 0.5546(4) 0.5985(6) 0.1098(5) 0.077(2) Uani 1 1 d . .
H3A H 0.5248 0.6334 0.0702 0.093 Uiso 1 1 calc R U
C3' C 0.7195(4) 0.4749(9) 0.6082(5) 0.085(3) Uani 1 1 d . .
H3'A H 0.7433 0.5048 0.6524 0.102 Uiso 1 1 calc R U
C4 C 0.5411(4) 0.5974(6) 0.1754(4) 0.070(2) Uani 1 1 d . .
H4A H 0.5011 0.6317 0.1920 0.084 Uiso 1 1 calc R U
C4' C 0.7013(4) 0.5240(6) 0.5461(5) 0.076(2) Uani 1 1 d . .
H4'A H 0.7109 0.5950 0.5374 0.091 Uiso 1 1 calc R U
N5' N 0.6664(3) 0.4538(5) 0.4969(3) 0.0546(13) Uani 1 1 d . .
N5 N 0.5965(3) 0.5370(4) 0.2147(3) 0.0564(14) Uani 1 1 d . .
C6 C 0.6418(4) 0.5062(5) 0.1721(4) 0.0568(17) Uani 1 1 d . .
H6A H 0.6855 0.4641 0.1859 0.068 Uiso 1 1 calc R U
C6' C 0.6653(4) 0.3637(6) 0.5299(4) 0.0641(19) Uani 1 1 d . .
H6'A H 0.6442 0.3011 0.5082 0.077 Uiso 1 1 calc R U
C7 C 0.6079(4) 0.5126(5) 0.2879(4) 0.0519(16) Uani 1 1 d . .
C7' C 0.6400(4) 0.4733(4) 0.4237(4) 0.0512(16) Uani 1 1 d . .
N11 N 0.6740(3) 0.5351(4) 0.3226(3) 0.0601(15) Uani 1 1 d . .
N11' N 0.6918(3) 0.5137(4) 0.3938(3) 0.0575(14) Uani 1 1 d . .
C10 C 0.4282(4) 0.3920(5) 0.3079(4) 0.0623(18) Uani 1 1 d . .
H10A H 0.3812 0.3694 0.2804 0.075 Uiso 1 1 calc R U
C10' C 0.4437(4) 0.3761(5) 0.3804(5) 0.069(2) Uani 1 1 d . .
H10' H 0.4059 0.3458 0.4023 0.083 Uiso 1 1 calc R U
C9 C 0.4784(4) 0.4386(5) 0.2758(4) 0.0617(18) Uani 1 1 d . .
H9A H 0.4662 0.4527 0.2260 0.074 Uiso 1 1 calc R U
C9' C 0.5120(4) 0.4026(4) 0.4224(4) 0.0529(16) Uani 1 1 d . .
H9'A H 0.5222 0.3906 0.4726 0.063 Uiso 1 1 calc R U
C8 C 0.5487(3) 0.4668(4) 0.3153(4) 0.0481(15) Uani 1 1 d . .
C8' C 0.5656(3) 0.4479(4) 0.3883(4) 0.0485(16) Uani 1 1 d . .
N11B N 0.0033(3) 0.3103(4) 0.4040(3) 0.0544(13) Uani 1 1 d . .
C1B C -0.0445(4) -0.0142(5) 0.2156(4) 0.077(2) Uani 1 1 d . .
H1BA H -0.0902 -0.0571 0.2040 0.116 Uiso 1 1 calc R U
H1BC H -0.0430 0.0344 0.1763 0.116 Uiso 1 1 calc R U
H1BB H 0.0004 -0.0591 0.2225 0.116 Uiso 1 1 calc R U
C1A C 0.1661(4) 0.5939(5) 0.7039(4) 0.072(2) Uani 1 1 d . .
H1AA H 0.1789 0.6679 0.7026 0.109 Uiso 1 1 calc R U
H1AB H 0.1214 0.5856 0.7257 0.109 Uiso 1 1 calc R U
H1AC H 0.2088 0.5559 0.7323 0.109 Uiso 1 1 calc R U
N11A N 0.0357(3) 0.3884(4) 0.4480(3) 0.0514(13) Uani 1 1 d . .
N2A N 0.1500(3) 0.5529(4) 0.6318(3) 0.0525(13) Uani 1 1 d . .
C9A C 0.1921(4) 0.2470(5) 0.5650(3) 0.0569(17) Uani 1 1 d . .
H9AA H 0.2168 0.3010 0.5946 0.068 Uiso 1 1 calc R U
C10A C 0.2194(4) 0.1498(6) 0.5715(4) 0.0631(19) Uani 1 1 d . .
H10C H 0.2647 0.1354 0.6050 0.076 Uiso 1 1 calc R U
N5A N 0.1192(3) 0.4524(4) 0.5420(3) 0.0474(12) Uani 1 1 d . .
C10B C 0.1829(4) 0.0714(6) 0.5306(4) 0.069(2) Uani 1 1 d . .
H10B H 0.2029 0.0030 0.5375 0.083 Uiso 1 1 calc R U
N5B N -0.0119(3) 0.1419(4) 0.3693(3) 0.0485(13) Uani 1 1 d . .
C9B C 0.1190(4) 0.0869(5) 0.4801(4) 0.0582(17) Uani 1 1 d . .
H9B H 0.0949 0.0307 0.4522 0.070 Uiso 1 1 calc R U
C7A C 0.0908(4) 0.3665(5) 0.4980(3) 0.0447(15) Uani 1 1 d . .
C8A C 0.1262(3) 0.2680(5) 0.5135(3) 0.0485(15) Uani 1 1 d . .
C7B C 0.0290(3) 0.2172(5) 0.4176(3) 0.0462(15) Uani 1 1 d . .
C8B C 0.0897(3) 0.1886(5) 0.4705(3) 0.0461(15) Uani 1 1 d . .
C6A C 0.1311(3) 0.4592(5) 0.6119(4) 0.0549(17) Uani 1 1 d . .
H6AA H 0.1265 0.4032 0.6433 0.066 Uiso 1 1 calc R U
C3A C 0.1507(3) 0.6105(5) 0.5724(4) 0.0546(17) Uani 1 1 d . .
H3AA H 0.1632 0.6822 0.5715 0.065 Uiso 1 1 calc R U
C4A C 0.1311(3) 0.5496(5) 0.5159(4) 0.0510(16) Uani 1 1 d . .
H4AA H 0.1263 0.5690 0.4672 0.061 Uiso 1 1 calc R U
P1O P 0.20780(10) 0.24143(15) 0.30164(11) 0.0632(6) Uani 1 1 d . .
F1O F 0.2637(4) 0.2060(5) 0.2599(4) 0.197(3) Uani 1 1 d . .
F2O F 0.2171(3) 0.3533(3) 0.2735(3) 0.1025(15) Uani 1 1 d . .
F3O F 0.2728(3) 0.2591(4) 0.3630(3) 0.164(3) Uani 1 1 d . .
F4O F 0.1973(3) 0.1291(3) 0.3296(3) 0.1236(18) Uani 1 1 d . .
F4T F 0.1496(4) 0.2788(4) 0.3405(4) 0.169(3) Uani 1 1 d . .
F5O F 0.1441(4) 0.2215(5) 0.2374(3) 0.186(3) Uani 1 1 d . .
P1R P 0.07305(14) 0.78536(16) 0.38273(13) 0.0797(7) Uani 1 1 d . .
F1R F 0.0578(5) 0.7641(5) 0.3031(3) 0.189(3) Uani 1 1 d . .
F2R F 0.0916(4) 0.8034(5) 0.4622(3) 0.173(3) Uani 1 1 d . .
F3R F 0.1293(4) 0.8724(4) 0.3710(3) 0.160(2) Uani 1 1 d . .
F4R F 0.0109(4) 0.8658(5) 0.3762(4) 0.193(3) Uani 1 1 d . .
F5R F 0.0183(3) 0.6975(4) 0.3942(3) 0.1251(18) Uani 1 1 d . .
F6R F 0.1369(3) 0.7043(4) 0.3921(4) 0.170(3) Uani 1 1 d . .
P1M P 0.48184(13) 0.26167(16) 0.10045(12) 0.0738(6) Uani 1 1 d . .
F1M F 0.5272(3) 0.1561(3) 0.1040(3) 0.1031(15) Uani 1 1 d . .
F2M F 0.4209(3) 0.2190(5) 0.0377(3) 0.139(2) Uani 1 1 d . .
N2B N -0.0454(3) 0.0434(4) 0.2803(3) 0.0533(13) Uani 1 1 d . .
F3M F 0.5450(3) 0.3057(3) 0.1621(2) 0.1056(15) Uani 1 1 d . .
C3B C -0.0983(4) 0.0359(6) 0.3200(4) 0.080(2) Uani 1 1 d . .
H3B H -0.1422 -0.0066 0.3103 0.096 Uiso 1 1 calc R U
F4M F 0.4385(3) 0.2226(4) 0.1563(3) 0.132(2) Uani 1 1 d . .
C4B C -0.0788(4) 0.0976(6) 0.3745(5) 0.087(2) Uani 1 1 d . .
H4B H -0.1065 0.1093 0.4114 0.104 Uiso 1 1 calc R U
F5M F 0.4396(3) 0.3665(3) 0.0966(3) 0.1282(19) Uani 1 1 d . .
F6M F 0.5299(3) 0.3002(4) 0.0452(3) 0.1210(17) Uani 1 1 d . .
C6B C 0.0055(4) 0.1073(5) 0.3112(4) 0.067(2) Uani 1 1 d . .
H6B H 0.0494 0.1263 0.2936 0.080 Uiso 1 1 calc R U
P1P P 0.31891(11) 0.66659(16) 0.13802(12) 0.0695(6) Uani 1 1 d . .
F1P F 0.3329(3) 0.5546(4) 0.1173(3) 0.139(2) Uani 1 1 d . .
F2P F 0.2546(3) 0.6341(5) 0.1734(3) 0.167(3) Uani 1 1 d . .
F3P F 0.2580(3) 0.6775(4) 0.0677(3) 0.152(2) Uani 1 1 d . .
F4P F 0.3846(3) 0.7004(4) 0.1017(3) 0.138(2) Uani 1 1 d . .
F5P F 0.3068(3) 0.7795(4) 0.1569(4) 0.179(3) Uani 1 1 d . .
F6P F 0.3771(2) 0.6525(4) 0.2082(2) 0.1108(16) Uani 1 1 d . .

loop_
_atom_site_aniso_label
_atom_site_aniso_U_11
_atom_site_aniso_U_22
_atom_site_aniso_U_33
_atom_site_aniso_U_23
_atom_site_aniso_U_13
_atom_site_aniso_U_12
C1 0.108(7) 0.122(7) 0.077(6) 0.013(5) 0.044(5) 0.015(5)
C1' 0.105(7) 0.157(9) 0.067(6) 0.051(6) 0.017(5) 0.010(6)
N2 0.065(4) 0.073(4) 0.061(4) 0.003(3) 0.018(3) -0.006(3)
N2' 0.056(4) 0.102(6) 0.059(5) -0.003(4) 0.017(3) 0.004(4)
C3 0.066(5) 0.081(6) 0.081(6) 0.028(5) 0.003(5) 0.002(4)
C3' 0.066(5) 0.127(9) 0.061(6) -0.027(6) 0.009(4) 0.013(5)
C4 0.056(5) 0.075(5) 0.082(6) 0.019(4) 0.024(4) 0.009(4)
C4' 0.065(5) 0.075(5) 0.084(6) -0.027(5) 0.004(5) 0.001(4)
N5' 0.049(3) 0.066(4) 0.048(4) -0.002(3) 0.008(3) -0.001(3)
N5 0.041(3) 0.059(3) 0.070(4) 0.021(3) 0.013(3) 0.002(3)
C6 0.049(4) 0.066(4) 0.059(5) 0.007(4) 0.017(4) 0.004(3)
C6' 0.065(5) 0.070(5) 0.058(5) -0.002(4) 0.014(4) -0.020(4)
C7 0.046(4) 0.046(4) 0.065(5) 0.005(3) 0.013(4) 0.010(3)
C7' 0.051(4) 0.038(4) 0.066(5) 0.008(3) 0.017(4) 0.001(3)
N11 0.047(4) 0.061(4) 0.071(4) 0.019(3) 0.009(3) -0.001(3)
N11' 0.050(3) 0.062(4) 0.059(4) 0.008(3) 0.009(3) 0.000(3)
C10 0.050(4) 0.069(5) 0.068(5) -0.002(4) 0.013(4) -0.006(4)
C10' 0.056(5) 0.065(5) 0.094(7) 0.004(4) 0.034(5) -0.006(4)
C9 0.057(5) 0.065(4) 0.062(5) 0.007(4) 0.010(4) -0.008(4)
C9' 0.054(4) 0.051(4) 0.057(4) 0.012(3) 0.019(4) 0.009(3)
C8 0.045(4) 0.045(4) 0.059(5) 0.005(3) 0.021(3) 0.001(3)
C8' 0.044(4) 0.039(3) 0.066(5) 0.004(3) 0.020(4) 0.002(3)
N11B 0.052(3) 0.048(3) 0.061(4) -0.006(3) 0.007(3) 0.003(3)
C1B 0.081(5) 0.086(5) 0.066(5) -0.021(4) 0.017(4) -0.022(4)
C1A 0.072(5) 0.081(5) 0.063(5) -0.018(4) 0.011(4) 0.003(4)
N11A 0.044(3) 0.048(3) 0.057(4) 0.000(3) -0.004(3) 0.004(3)
N2A 0.044(3) 0.052(3) 0.061(4) -0.008(3) 0.008(3) 0.003(3)
C9A 0.052(4) 0.060(5) 0.058(5) 0.003(4) 0.008(4) 0.000(4)
C10A 0.064(5) 0.056(5) 0.066(5) 0.010(4) 0.004(4) 0.014(4)
N5A 0.048(3) 0.049(3) 0.046(4) 0.004(3) 0.009(3) 0.004(3)
C10B 0.077(5) 0.056(5) 0.074(5) 0.006(4) 0.011(4) 0.026(4)
N5B 0.047(3) 0.045(3) 0.057(4) -0.006(3) 0.019(3) 0.000(3)
C9B 0.067(5) 0.047(4) 0.060(5) 0.009(3) 0.012(4) 0.000(3)
C7A 0.048(4) 0.039(4) 0.051(4) -0.004(3) 0.020(3) -0.005(3)
C8A 0.049(4) 0.048(4) 0.050(4) -0.003(3) 0.012(3) 0.006(3)
C7B 0.044(4) 0.047(4) 0.050(4) -0.005(3) 0.015(3) -0.004(3)
C8B 0.047(4) 0.045(4) 0.048(4) 0.001(3) 0.012(3) 0.003(3)
C6A 0.051(4) 0.050(4) 0.064(5) -0.001(4) 0.011(4) 0.004(3)
C3A 0.049(4) 0.042(4) 0.071(5) 0.003(4) 0.008(4) 0.003(3)
C4A 0.049(4) 0.049(4) 0.053(4) 0.005(4) 0.006(3) 0.005(3)
P1O 0.0532(11) 0.0602(13) 0.0775(15) -0.0057(10) 0.0162(11) -0.0034(9)
F1O 0.240(8) 0.133(5) 0.272(9) 0.000(5) 0.185(7) 0.044(5)
F2O 0.110(3) 0.064(3) 0.139(4) 0.024(3) 0.037(3) -0.007(2)
F3O 0.134(5) 0.131(5) 0.180(6) 0.024(4) -0.084(4) -0.037(4)
F4O 0.122(4) 0.072(3) 0.170(5) 0.034(3) 0.012(3) -0.021(3)
F4T 0.180(5) 0.150(5) 0.226(7) 0.072(4) 0.162(5) 0.076(4)
F5O 0.195(7) 0.193(6) 0.130(5) 0.013(4) -0.065(5) -0.083(5)
P1R 0.1089(18) 0.0605(13) 0.0702(17) 0.0087(11) 0.0187(13) 0.0155(14)
F1R 0.351(10) 0.141(5) 0.077(4) -0.012(3) 0.047(5) -0.074(6)
F2R 0.250(7) 0.181(6) 0.072(4) -0.013(4) -0.005(4) -0.028(5)
F3R 0.239(7) 0.099(4) 0.156(5) 0.005(3) 0.077(5) -0.069(4)
F4R 0.195(7) 0.115(4) 0.271(8) 0.054(5) 0.049(6) 0.086(4)
F5R 0.106(4) 0.103(4) 0.178(5) 0.023(3) 0.056(4) -0.016(3)
F6R 0.133(5) 0.124(4) 0.287(8) 0.076(5) 0.125(5) 0.051(4)
P1M 0.0865(15) 0.0678(14) 0.0709(15) -0.0026(11) 0.0249(13) -0.0006(12)
F1M 0.127(4) 0.062(3) 0.126(4) 0.000(2) 0.040(3) 0.014(3)
F2M 0.097(4) 0.191(5) 0.119(4) -0.075(4) -0.002(3) -0.009(4)
N2B 0.054(3) 0.050(3) 0.056(4) -0.002(3) 0.011(3) -0.003(3)
F3M 0.112(4) 0.106(3) 0.094(4) -0.021(3) 0.009(3) 0.003(3)
C3B 0.065(5) 0.076(5) 0.103(6) -0.038(5) 0.030(5) -0.030(4)
F4M 0.165(5) 0.125(4) 0.135(5) 0.006(3) 0.100(4) -0.020(4)
C4B 0.069(5) 0.094(6) 0.109(7) -0.031(5) 0.048(5) -0.028(5)
F5M 0.158(5) 0.086(3) 0.132(4) -0.008(3) 0.006(4) 0.052(3)
F6M 0.157(5) 0.111(4) 0.111(4) 0.016(3) 0.067(4) -0.015(3)
C6B 0.056(4) 0.060(5) 0.087(6) -0.015(4) 0.021(4) -0.023(4)
P1P 0.0515(12) 0.0664(14) 0.0884(17) -0.0040(11) 0.0078(12) 0.0041(10)
F1P 0.137(4) 0.082(3) 0.186(5) -0.034(3) 0.001(4) 0.023(3)
F2P 0.086(4) 0.258(7) 0.168(6) 0.003(5) 0.056(4) -0.057(4)
F3P 0.124(4) 0.151(5) 0.143(5) -0.007(4) -0.064(4) 0.033(4)
F4P 0.109(4) 0.168(5) 0.145(5) 0.053(4) 0.046(4) -0.008(3)
F5P 0.113(4) 0.075(3) 0.333(9) -0.062(4) 0.008(5) 0.022(3)
F6P 0.081(3) 0.165(5) 0.078(3) -0.008(3) -0.004(3) 0.022(3)

loop_
_atom_type_symbol
_atom_type_description
_atom_type_scat_dispersion_real
_atom_type_scat_dispersion_imag
_atom_type_scat_source
C C 0.0033 0.0016 'International Tables Vol C Tables 4.2.6.8 and 6.1.1.4'
H H 0.0000 0.0000 'International Tables Vol C Tables 4.2.6.8 and 6.1.1.4'
F F 0.0171 0.0103 'International Tables Vol C Tables 4.2.6.8 and 6.1.1.4'
N N 0.0061 0.0033 'International Tables Vol C Tables 4.2.6.8 and 6.1.1.4'
P P 0.1023 0.0942 'International Tables Vol C Tables 4.2.6.8 and 6.1.1.4'

loop_
_geom_angle_atom_site_label_1
_geom_angle_atom_site_label_2
_geom_angle_atom_site_label_3
_geom_angle
N2 C1 H1A 109.5
N2 C1 H1B 109.5
H1A C1 H1B 109.5
N2 C1 H1C 109.5
H1A C1 H1C 109.5
H1B C1 H1C 109.5
N2' C1' H1'A 109.5
N2' C1' H1'B 109.5
H1'A C1' H1'B 109.5
N2' C1' H1'C 109.5
H1'A C1' H1'C 109.5
H1'B C1' H1'C 109.5
C6 N2 C3 107.6(6)
C6 N2 C1 125.1(7)
C3 N2 C1 127.4(7)
C6' N2' C3' 107.9(7)
C6' N2' C1' 126.1(8)
C3' N2' C1' 126.0(9)
C4 C3 N2 109.2(7)
C4 C3 H3A 125.4
N2 C3 H3A 125.4
C4' C3' N2' 107.6(8)
C4' C3' H3'A 126.2
N2' C3' H3'A 126.2
C3 C4 N5 106.0(7)
C3 C4 H4A 127.0
N5 C4 H4A 127.0
C3' C4' N5' 107.5(8)
C3' C4' H4'A 126.3
N5' C4' H4'A 126.3
C6' N5' C4' 107.5(7)
C6' N5' C7' 126.6(6)
C4' N5' C7' 125.9(7)
C6 N5 C4 107.8(6)
C6 N5 C7 123.8(6)
C4 N5 C7 128.4(6)
N2 C6 N5 109.4(6)
N2 C6 H6A 125.3
N5 C6 H6A 125.3
N2' C6' N5' 109.5(7)
N2' C6' H6'A 125.2
N5' C6' H6'A 125.2
N11 C7 C8 126.9(7)
N11 C7 N5 113.9(6)
C8 C7 N5 119.2(6)
N11' C7' N5' 112.1(6)
N11' C7' C8' 125.4(7)
N5' C7' C8' 122.5(6)
C7 N11 N11' 119.0(6)
C7' N11' N11 118.1(6)
C9 C10 C10' 120.5(7)
C9 C10 H10A 119.7
C10' C10 H10A 119.7
C10 C10' C9' 122.4(6)
C10 C10' H10' 118.8
C9' C10' H10' 118.8
C10 C9 C8 119.8(7)
C10 C9 H9A 120.1
C8 C9 H9A 120.1
C10' C9' C8' 117.0(7)
C10' C9' H9'A 121.5
C8' C9' H9'A 121.5
C8' C8 C9 119.8(6)
C8' C8 C7 114.4(6)
C9 C8 C7 125.8(7)
C8 C8' C9' 120.4(6)
C8 C8' C7' 116.1(6)
C9' C8' C7' 123.4(7)
C7B N11B N11A 117.7(6)
N2B C1B H1BA 109.5
N2B C1B H1BC 109.5
H1BA C1B H1BC 109.5
N2B C1B H1BB 109.5
H1BA C1B H1BB 109.5
H1BC C1B H1BB 109.5
N2A C1A H1AA 109.5
N2A C1A H1AB 109.5
H1AA C1A H1AB 109.5
N2A C1A H1AC 109.5
H1AA C1A H1AC 109.5
H1AB C1A H1AC 109.5
C7A N11A N11B 118.5(5)
C6A N2A C3A 108.0(6)
C6A N2A C1A 127.7(6)
C3A N2A C1A 124.2(6)
C10A C9A C8A 119.2(6)
C10A C9A H9AA 120.4
C8A C9A H9AA 120.4
C9A C10A C10B 120.6(7)
C9A C10A H10C 119.7
C10B C10A H10C 119.7
C6A N5A C4A 107.5(6)
C6A N5A C7A 128.4(6)
C4A N5A C7A 123.7(6)
C10A C10B C9B 122.9(7)
C10A C10B H10B 118.5
C9B C10B H10B 118.5
C6B N5B C4B 106.6(6)
C6B N5B C7B 127.2(6)
C4B N5B C7B 126.0(6)
C10B C9B C8B 118.1(6)
C10B C9B H9B 121.0
C8B C9B H9B 121.0
N11A C7A N5A 114.2(6)
N11A C7A C8A 127.5(6)
N5A C7A C8A 118.3(6)
C8B C8A C9A 120.4(6)
C8B C8A C7A 112.9(6)
C9A C8A C7A 126.7(6)
N11B C7B C8B 126.4(6)
N11B C7B N5B 112.1(6)
C8B C7B N5B 121.5(6)
C7B C8B C8A 116.7(6)
C7B C8B C9B 124.3(6)
C8A C8B C9B 118.9(6)
N2A C6A N5A 110.1(6)
N2A C6A H6AA 125.0
N5A C6A H6AA 125.0
C4A C3A N2A 108.3(6)
C4A C3A H3AA 125.9
N2A C3A H3AA 125.9
C3A C4A N5A 106.1(6)
C3A C4A H4AA 126.9
N5A C4A H4AA 126.9
F1O P1O F4T 177.4(5)
F1O P1O F3O 87.6(5)
F4T P1O F3O 94.6(5)
F1O P1O F5O 90.0(5)
F4T P1O F5O 87.8(5)
F3O P1O F5O 177.5(5)
F1O P1O F2O 88.2(3)
F4T P1O F2O 90.4(3)
F3O P1O F2O 90.5(3)
F5O P1O F2O 89.6(3)
F1O P1O F4O 92.3(4)
F4T P1O F4O 89.1(3)
F3O P1O F4O 90.1(3)
F5O P1O F4O 89.8(3)
F2O P1O F4O 179.3(3)
F2R P1R F4R 89.6(4)
F2R P1R F1R 177.3(5)
F4R P1R F1R 93.1(5)
F2R P1R F6R 88.4(4)
F4R P1R F6R 178.0(5)
F1R P1R F6R 88.9(4)
F2R P1R F5R 89.6(4)
F4R P1R F5R 91.7(5)
F1R P1R F5R 90.8(4)
F6R P1R F5R 88.3(4)
F2R P1R F3R 90.7(4)
F4R P1R F3R 89.4(5)
F1R P1R F3R 89.0(4)
F6R P1R F3R 90.6(4)
F5R P1R F3R 178.9(3)
F4M P1M F5M 90.4(3)
F4M P1M F2M 92.3(4)
F5M P1M F2M 90.2(4)
F4M P1M F6M 177.4(3)
F5M P1M F6M 91.4(3)
F2M P1M F6M 89.6(4)
F4M P1M F3M 89.5(4)
F5M P1M F3M 90.0(3)
F2M P1M F3M 178.2(3)
F6M P1M F3M 88.5(4)
F4M P1M F1M 91.0(3)
F5M P1M F1M 178.3(3)
F2M P1M F1M 90.7(3)
F6M P1M F1M 87.2(3)
F3M P1M F1M 89.1(3)
C6B N2B C3B 108.1(6)
C6B N2B C1B 126.5(6)
C3B N2B C1B 125.4(6)
C4B C3B N2B 107.4(7)
C4B C3B H3B 126.3
N2B C3B H3B 126.3
C3B C4B N5B 107.6(7)
C3B C4B H4B 126.2
N5B C4B H4B 126.2
N2B C6B N5B 110.2(6)
N2B C6B H6B 124.9
N5B C6B H6B 124.9
F2P P1P F5P 90.0(4)
F2P P1P F1P 92.0(4)
F5P P1P F1P 178.0(4)
F2P P1P F6P 91.8(4)
F5P P1P F6P 90.6(4)
F1P P1P F6P 89.7(3)
F2P P1P F4P 179.7(4)
F5P P1P F4P 89.7(4)
F1P P1P F4P 88.2(4)
F6P P1P F4P 88.3(4)
F2P P1P F3P 86.3(4)
F5P P1P F3P 90.5(4)
F1P P1P F3P 89.2(3)
F6P P1P F3P 177.8(3)
F4P P1P F3P 93.5(4)

loop_
_geom_bond_atom_site_label_1
_geom_bond_atom_site_label_2
_geom_bond_distance
C1 N2 1.396(8)
C1 H1A 0.9600
C1 H1B 0.9600
C1 H1C 0.9600
C1' N2' 1.427(9)
C1' H1'A 0.9600
C1' H1'B 0.9600
C1' H1'C 0.9600
N2 C6 1.276(8)
N2 C3 1.314(9)
N2' C6' 1.280(9)
N2' C3' 1.332(10)
C3 C4 1.293(9)
C3 H3A 0.9300
C3' C4' 1.298(10)
C3' H3'A 0.9300
C4 N5 1.338(8)
C4 H4A 0.9300
C4' N5' 1.335(8)
C4' H4'A 0.9300
N5' C6' 1.293(8)
N5' C7' 1.378(8)
N5 C6 1.293(8)
N5 C7 1.377(8)
C6 H6A 0.9300
C6' H6'A 0.9300
C7 N11 1.250(8)
C7 C8 1.375(8)
C7' N11' 1.266(7)
C7' C8' 1.386(9)
N11 N11' 1.333(7)
C10 C9 1.302(8)
C10 C10' 1.342(9)
C10 H10A 0.9300
C10' C9' 1.345(9)
C10' H10' 0.9300
C9 C8 1.361(8)
C9 H9A 0.9300
C9' C8' 1.364(8)
C9' H9'A 0.9300
C8 C8' 1.357(9)
N11B C7B 1.265(7)
N11B N11A 1.336(7)
C1B N2B 1.411(8)
C1B H1BA 0.9600
C1B H1BC 0.9600
C1B H1BB 0.9600
C1A N2A 1.418(8)
C1A H1AA 0.9600
C1A H1AB 0.9600
C1A H1AC 0.9600
N11A C7A 1.241(7)
N2A C6A 1.262(8)
N2A C3A 1.326(8)
C9A C10A 1.312(9)
C9A C8A 1.383(9)
C9A H9AA 0.9300
C10A C10B 1.334(9)
C10A H10C 0.9300
N5A C6A 1.284(8)
N5A C4A 1.348(8)
N5A C7A 1.390(8)
C10B C9B 1.336(9)
C10B H10B 0.9300
N5B C6B 1.261(8)
N5B C4B 1.327(8)
N5B C7B 1.406(8)
C9B C8B 1.379(8)
C9B H9B 0.9300
C7A C8A 1.392(8)
C8A C8B 1.362(8)
C7B C8B 1.356(8)
C6A H6AA 0.9300
C3A C4A 1.296(8)
C3A H3AA 0.9300
C4A H4AA 0.9300
P1O F1O 1.441(6)
P1O F4T 1.446(6)
P1O F3O 1.471(6)
P1O F5O 1.497(7)
P1O F2O 1.523(6)
P1O F4O 1.531(6)
P1R F2R 1.474(7)
P1R F4R 1.479(7)
P1R F1R 1.483(7)
P1R F6R 1.504(6)
P1R F5R 1.510(6)
P1R F3R 1.522(6)
P1M F4M 1.491(5)
P1M F5M 1.510(6)
P1M F2M 1.525(6)
P1M F6M 1.535(6)
P1M F3M 1.541(6)
P1M F1M 1.546(6)
N2B C6B 1.259(7)
N2B C3B 1.303(8)
C3B C4B 1.273(9)
C3B H3B 0.9300
C4B H4B 0.9300
C6B H6B 0.9300
P1P F2P 1.478(6)
P1P F5P 1.489(6)
P1P F1P 1.495(6)
P1P F6P 1.510(6)
P1P F4P 1.512(6)
P1P F3P 1.532(6)

loop_
_geom_torsion_atom_site_label_1
_geom_torsion_atom_site_label_2
_geom_torsion_atom_site_label_3
_geom_torsion_atom_site_label_4
_geom_torsion
C6 N2 C3 C4 0.6(8)
C1 N2 C3 C4 179.4(7)
C6' N2' C3' C4' -1.7(8)
C1' N2' C3' C4' -179.9(7)
N2 C3 C4 N5 -1.2(8)
N2' C3' C4' N5' 1.7(8)
C3' C4' N5' C6' -1.1(8)
C3' C4' N5' C7' -178.1(6)
C3 C4 N5 C6 1.4(8)
C3 C4 N5 C7 179.0(6)
C3 N2 C6 N5 0.3(8)
C1 N2 C6 N5 -178.5(6)
C4 N5 C6 N2 -1.1(7)
C7 N5 C6 N2 -178.8(5)
C3' N2' C6' N5' 1.1(8)
C1' N2' C6' N5' 179.2(6)
C4' N5' C6' N2' 0.0(7)
C7' N5' C6' N2' 176.9(5)
C6 N5 C7 N11 52.4(8)
C4 N5 C7 N11 -124.9(7)
C6 N5 C7 C8 -127.1(7)
C4 N5 C7 C8 55.7(9)
C6' N5' C7' N11' -124.1(6)
C4' N5' C7' N11' 52.3(8)
C6' N5' C7' C8' 54.3(9)
C4' N5' C7' C8' -129.3(7)
C8 C7 N11 N11' 0.2(10)
N5 C7 N11 N11' -179.2(5)
N5' C7' N11' N11 179.1(5)
C8' C7' N11' N11 0.8(9)
C7 N11 N11' C7' -1.5(8)
C9 C10 C10' C9' -3.1(11)
C10' C10 C9 C8 3.4(10)
C10 C10' C9' C8' 0.6(9)
C10 C9 C8 C8' -1.3(9)
C10 C9 C8 C7 177.4(6)
N11 C7 C8 C8' 1.8(9)
N5 C7 C8 C8' -178.8(5)
N11 C7 C8 C9 -176.8(6)
N5 C7 C8 C9 2.5(9)
C9 C8 C8' C9' -1.2(9)
C7 C8 C8' C9' -180.0(5)
C9 C8 C8' C7' 176.4(5)
C7 C8 C8' C7' -2.4(8)
C10' C9' C8' C8 1.5(8)
C10' C9' C8' C7' -175.9(6)
N11' C7' C8' C8 1.3(9)
N5' C7' C8' C8 -176.9(5)
N11' C7' C8' C9' 178.8(6)
N5' C7' C8' C9' 0.6(9)
C7B N11B N11A C7A 2.6(8)
C8A C9A C10A C10B -2.0(10)
C9A C10A C10B C9B 1.9(11)
C10A C10B C9B C8B -0.3(10)
N11B N11A C7A N5A -178.3(5)
N11B N11A C7A C8A 2.2(9)
C6A N5A C7A N11A 128.4(6)
C4A N5A C7A N11A -43.9(8)
C6A N5A C7A C8A -52.0(8)
C4A N5A C7A C8A 135.7(6)
C10A C9A C8A C8B 0.5(9)
C10A C9A C8A C7A -178.1(6)
N11A C7A C8A C8B -5.3(9)
N5A C7A C8A C8B 175.1(5)
N11A C7A C8A C9A 173.4(6)
N5A C7A C8A C9A -6.1(9)
N11A N11B C7B C8B -3.9(9)
N11A N11B C7B N5B 177.6(5)
C6B N5B C7B N11B 94.5(8)
C4B N5B C7B N11B -81.8(8)
C6B N5B C7B C8B -84.1(8)
C4B N5B C7B C8B 99.6(8)
N11B C7B C8B C8A 0.4(9)
N5B C7B C8B C8A 178.8(5)
N11B C7B C8B C9B -175.4(6)
N5B C7B C8B C9B 2.9(9)
C9A C8A C8B C7B -175.0(5)
C7A C8A C8B C7B 3.8(8)
C9A C8A C8B C9B 1.0(9)
C7A C8A C8B C9B 179.8(5)
C10B C9B C8B C7B 174.6(6)
C10B C9B C8B C8A -1.1(9)
C3A N2A C6A N5A -0.1(7)
C1A N2A C6A N5A 178.3(5)
C4A N5A C6A N2A -0.3(7)
C7A N5A C6A N2A -173.6(5)
C6A N2A C3A C4A 0.6(7)
C1A N2A C3A C4A -177.9(5)
N2A C3A C4A N5A -0.7(7)
C6A N5A C4A C3A 0.7(6)
C7A N5A C4A C3A 174.3(5)
C6B N2B C3B C4B 0.9(9)
C1B N2B C3B C4B 178.5(7)
N2B C3B C4B N5B -1.5(9)
C6B N5B C4B C3B 1.5(9)
C7B N5B C4B C3B 178.4(6)
C3B N2B C6B N5B 0.0(8)
C1B N2B C6B N5B -177.5(6)
C4B N5B C6B N2B -0.9(8)
C7B N5B C6B N2B -177.8(6)
